data_4350517
loop_
_publ_author_name
'Milanov, Andrian'
'Bhakta, Raghunandan'
'Baunemann, Arne'
'Becker, Hans-Werner'
'Thomas, Reji'
'Ehrhart, Peter'
'Winter, Manuela'
'Devi, Anjana'

_publ_section_title
;
 Guanidinate-stabilized monomeric hafnium amide complexes as promising
 precursors for MOCVD of HfO2.
;
_journal_issue 26
_journal_name_full 'Inorganic chemistry'
_journal_page_first 11008
_journal_page_last 11018
_journal_paper_doi 10.1021/ic061056i
_journal_volume 45
_journal_year 2006
_chemical_formula_sum 'C26 H60 Hf N8'
_chemical_formula_weight 663.31
_chemical_name_systematic
; 
 bis-(ethylmethylamido)-bis-(N,N-diisopropyl-2-ethylmethylamido-guanidinato) 
hafnium(IV)
;
_space_group_IT_number 61
_space_group_name_Hall '-P 2ac 2ab'
_space_group_name_H-M_alt 'P b c a'
_symmetry_cell_setting orthorhombic
_symmetry_space_group_name_H-M 'P b c a'
_atom_sites_solution_hydrogens geom
_atom_sites_solution_primary direct
_atom_sites_solution_secondary difmap
_audit_creation_method SHELXL-97
_cell_angle_alpha 90.00
_cell_angle_beta 90.00
_cell_angle_gamma 90.00
_cell_formula_units_Z 8
_cell_length_a 10.8082(5)
_cell_length_b 17.5942(10)
_cell_length_c 33.6626(19)
_cell_measurement_reflns_used 7664
_cell_measurement_temperature 105(2)
_cell_measurement_theta_max 25.06
_cell_measurement_theta_min 3.05
_cell_volume 6401.3(6)
_computing_cell_refinement 'CrysAlis RED 1.171.13, Oxford Diffraction'
_computing_data_collection 'CrysAlis CCD 1.171.13, Oxford Diffraction'
_computing_data_reduction 'CrysAlis RED 1.171.13, Oxford Diffraction'
_computing_molecular_graphics SHELXL-97
_computing_publication_material SHELXL-97
_computing_structure_refinement 'SHELXL-97 (Sheldrick, 1997)'
_computing_structure_solution 'SHELXS-97 (Sheldrick, 1990)'
_diffrn_ambient_temperature 105(2)
_diffrn_measured_fraction_theta_full 0.993
_diffrn_measured_fraction_theta_max 0.993
_diffrn_measurement_device_type 'Sapphire2-CCD, Oxford Diffraction'
_diffrn_measurement_method '1109 images at 1.0 deg. in \w and 20 sec.'
_diffrn_radiation_monochromator graphite
_diffrn_radiation_source 'Enhance (Mo) X-ray Source'
_diffrn_radiation_type MoK\a
_diffrn_radiation_wavelength 0.71073
_diffrn_reflns_av_R_equivalents 0.1734
_diffrn_reflns_av_sigmaI/netI 0.1012
_diffrn_reflns_limit_h_max 12
_diffrn_reflns_limit_h_min -12
_diffrn_reflns_limit_k_max 20
_diffrn_reflns_limit_k_min -20
_diffrn_reflns_limit_l_max 40
_diffrn_reflns_limit_l_min -40
_diffrn_reflns_number 80460
_diffrn_reflns_theta_full 25.06
_diffrn_reflns_theta_max 25.06
_diffrn_reflns_theta_min 3.05
_exptl_absorpt_coefficient_mu 3.286
_exptl_absorpt_correction_T_max 0.811
_exptl_absorpt_correction_T_min 0.724
_exptl_absorpt_correction_type 'numerical analytical'
_exptl_absorpt_process_details 'Gaussian face-indexed'
_exptl_crystal_colour colourless
_exptl_crystal_density_diffrn 1.377
_exptl_crystal_density_method 'not measured'
_exptl_crystal_description prism
_exptl_crystal_F_000 2752
_exptl_crystal_size_max 0.10
_exptl_crystal_size_mid 0.08
_exptl_crystal_size_min 0.06
_refine_diff_density_max 2.711
_refine_diff_density_min -4.208
_refine_diff_density_rms 0.160
_refine_ls_extinction_method none
_refine_ls_goodness_of_fit_ref 1.261
_refine_ls_hydrogen_treatment constr
_refine_ls_matrix_type full
_refine_ls_number_parameters 307
_refine_ls_number_reflns 5634
_refine_ls_number_restraints 14
_refine_ls_restrained_S_all 1.260
_refine_ls_R_factor_all 0.1705
_refine_ls_R_factor_gt 0.0998
_refine_ls_shift/su_max 0.000
_refine_ls_shift/su_mean 0.000
_refine_ls_structure_factor_coef Fsqd
_refine_ls_weighting_details 'calc w=1/[\s^2^(Fo^2^)+(0.0000P)^2^+126.9396P] where P=(Fo^2^+2Fc^2^)/3'
_refine_ls_weighting_scheme calc
_refine_ls_wR_factor_gt 0.1568
_refine_ls_wR_factor_ref 0.1802
_reflns_number_gt 3591
_reflns_number_total 5634
_reflns_threshold_expression >2sigma(I)
_cod_data_source_file ic061056isi20060613_055714.cif
_cod_data_source_block cvd67
_cod_original_sg_symbol_H-M Pbca
_cod_database_code 4350517

loop_
_symmetry_equiv_pos_as_xyz
'x, y, z'
'-x+1/2, -y, z+1/2'
'-x, y+1/2, -z+1/2'
'x+1/2, -y+1/2, -z'
'-x, -y, -z'
'x-1/2, y, -z-1/2'
'x, -y-1/2, z-1/2'
'-x-1/2, y-1/2, z'

loop_
_atom_site_label
_atom_site_type_symbol
_atom_site_fract_x
_atom_site_fract_y
_atom_site_fract_z
_atom_site_U_iso_or_equiv
_atom_site_adp_type
_atom_site_occupancy
_atom_site_symmetry_multiplicity
_atom_site_calc_flag
_atom_site_refinement_flags
Hf1 Hf -0.00415(6) 0.19119(3) 0.622529(16) 0.0257(2) Uani 1 1 d .
N3 N 0.1548(12) 0.2491(6) 0.6030(4) 0.030(3) Uani 1 1 d .
N4 N -0.0904(13) 0.2912(7) 0.6387(4) 0.036(4) Uani 1 1 d DU
N11 N -0.0880(11) 0.1590(7) 0.5650(4) 0.028(3) Uani 1 1 d .
C11 C -0.0888(14) 0.1873(10) 0.5241(5) 0.038(4) Uiso 1 1 d .
H11G H -0.1476 0.1550 0.5086 0.045 Uiso 1 1 calc R
N12 N -0.2827(14) 0.0951(10) 0.5576(4) 0.060(5) Uani 1 1 d .
C12 C -0.1909(16) 0.1260(10) 0.5804(5) 0.037(4) Uiso 1 1 d .
N13 N -0.1908(12) 0.1231(7) 0.6204(4) 0.034(3) Uani 1 1 d .
C13 C -0.2664(15) 0.0732(10) 0.6419(5) 0.039(4) Uiso 1 1 d .
H13G H -0.3081 0.0390 0.6223 0.046 Uiso 1 1 calc R
N21 N 0.1067(12) 0.0783(7) 0.6294(3) 0.031(3) Uani 1 1 d .
C21 C 0.1461(14) 0.0140(9) 0.6072(5) 0.027(4) Uiso 1 1 d .
H21G H 0.1657 -0.0278 0.6263 0.032 Uiso 1 1 calc R
N22 N 0.1633(13) 0.0329(8) 0.6943(4) 0.036(4) Uani 1 1 d .
C22 C 0.1082(14) 0.0856(9) 0.6687(5) 0.029(4) Uiso 1 1 d .
N23 N 0.0455(11) 0.1466(7) 0.6812(4) 0.027(3) Uani 1 1 d .
C23 C 0.0675(14) 0.1787(9) 0.7211(4) 0.030(4) Uani 1 1 d .
H23G H 0.1137 0.1404 0.7373 0.036 Uiso 1 1 calc R
C31 C 0.2812(16) 0.2221(10) 0.6099(7) 0.056(6) Uani 1 1 d .
H31A H 0.3192 0.2087 0.5840 0.067 Uiso 1 1 calc R
H31B H 0.2780 0.1754 0.6262 0.067 Uiso 1 1 calc R
C32 C 0.3608(18) 0.2792(11) 0.6302(9) 0.094(10) Uani 1 1 d .
H32A H 0.3886 0.3173 0.6110 0.141 Uiso 1 1 calc R
H32B H 0.4329 0.2536 0.6418 0.141 Uiso 1 1 calc R
H32C H 0.3133 0.3041 0.6513 0.141 Uiso 1 1 calc R
C33 C 0.153(2) 0.3173(11) 0.5790(7) 0.078(7) Uani 1 1 d .
H33A H 0.2066 0.3558 0.5910 0.116 Uiso 1 1 calc R
H33B H 0.0681 0.3369 0.5775 0.116 Uiso 1 1 calc R
H33C H 0.1827 0.3055 0.5522 0.116 Uiso 1 1 calc R
C43 C -0.289(3) 0.3318(18) 0.6200(9) 0.136(12) Uani 1 1 d DU
H43A H -0.2535 0.3808 0.6121 0.204 Uiso 1 1 calc R
H43B H -0.3754 0.3390 0.6279 0.204 Uiso 1 1 calc R
H43C H -0.2848 0.2963 0.5977 0.204 Uiso 1 1 calc R
C44 C -0.0267(16) 0.3633(10) 0.6464(6) 0.053(5) Uani 1 1 d .
H44A H -0.0880 0.4036 0.6505 0.080 Uiso 1 1 calc R
H44B H 0.0255 0.3762 0.6236 0.080 Uiso 1 1 calc R
H44C H 0.0249 0.3583 0.6702 0.080 Uiso 1 1 calc R
C111 C 0.0358(17) 0.1790(11) 0.5058(5) 0.058(6) Uani 1 1 d .
H11A H 0.0960 0.2093 0.5208 0.087 Uiso 1 1 calc R
H11B H 0.0331 0.1969 0.4782 0.087 Uiso 1 1 calc R
H11C H 0.0605 0.1254 0.5063 0.087 Uiso 1 1 calc R
C112 C -0.1366(17) 0.2694(10) 0.5225(5) 0.048(5) Uani 1 1 d .
H11D H -0.2229 0.2708 0.5314 0.072 Uiso 1 1 calc R
H11E H -0.1314 0.2883 0.4951 0.072 Uiso 1 1 calc R
H11F H -0.0861 0.3015 0.5399 0.072 Uiso 1 1 calc R
C121 C -0.257(2) 0.0448(11) 0.5244(5) 0.065(6) Uani 1 1 d .
H12A H -0.1670 0.0368 0.5217 0.078 Uiso 1 1 calc R
H12B H -0.2887 0.0674 0.4994 0.078 Uiso 1 1 calc R
C122 C -0.322(3) -0.0303(13) 0.5325(8) 0.134(14) Uani 1 1 d .
H12C H -0.2866 -0.0535 0.5565 0.201 Uiso 1 1 calc R
H12D H -0.3096 -0.0645 0.5099 0.201 Uiso 1 1 calc R
H12E H -0.4103 -0.0214 0.5364 0.201 Uiso 1 1 calc R
C123 C -0.4150(16) 0.1161(14) 0.5645(6) 0.070(7) Uani 1 1 d .
H12F H -0.4544 0.0774 0.5812 0.104 Uiso 1 1 calc R
H12G H -0.4584 0.1192 0.5390 0.104 Uiso 1 1 calc R
H12H H -0.4190 0.1655 0.5779 0.104 Uiso 1 1 calc R
C131 C -0.3687(16) 0.1119(11) 0.6667(5) 0.048(5) Uani 1 1 d .
H13A H -0.3309 0.1396 0.6889 0.072 Uiso 1 1 calc R
H13B H -0.4253 0.0732 0.6771 0.072 Uiso 1 1 calc R
H13C H -0.4148 0.1476 0.6500 0.072 Uiso 1 1 calc R
C132 C -0.1876(14) 0.0219(9) 0.6701(5) 0.036(4) Uani 1 1 d .
H13D H -0.1332 -0.0107 0.6542 0.054 Uiso 1 1 calc R
H13E H -0.2428 -0.0099 0.6862 0.054 Uiso 1 1 calc R
H13F H -0.1375 0.0540 0.6876 0.054 Uiso 1 1 calc R
C211 C 0.0434(17) -0.0142(9) 0.5795(5) 0.045(5) Uani 1 1 d .
H21A H -0.0333 -0.0203 0.5947 0.068 Uiso 1 1 calc R
H21B H 0.0674 -0.0632 0.5680 0.068 Uiso 1 1 calc R
H21C H 0.0305 0.0229 0.5582 0.068 Uiso 1 1 calc R
C212 C 0.2625(17) 0.0309(9) 0.5834(6) 0.049(5) Uani 1 1 d .
H21D H 0.2440 0.0689 0.5630 0.074 Uiso 1 1 calc R
H21E H 0.2921 -0.0159 0.5708 0.074 Uiso 1 1 calc R
H21F H 0.3266 0.0507 0.6013 0.074 Uiso 1 1 calc R
C221 C 0.1004(18) 0.0028(9) 0.7283(5) 0.045(5) Uani 1 1 d .
H22A H 0.0200 0.0291 0.7314 0.054 Uiso 1 1 calc R
H22B H 0.1503 0.0127 0.7524 0.054 Uiso 1 1 calc R
C222 C 0.078(2) -0.0811(11) 0.7245(6) 0.069(7) Uani 1 1 d .
H22C H 0.0514 -0.0928 0.6974 0.104 Uiso 1 1 calc R
H22D H 0.0142 -0.0967 0.7434 0.104 Uiso 1 1 calc R
H22E H 0.1553 -0.1085 0.7303 0.104 Uiso 1 1 calc R
C223 C 0.2903(17) 0.0086(11) 0.6879(6) 0.057(6) Uani 1 1 d .
H22F H 0.2908 -0.0390 0.6727 0.085 Uiso 1 1 calc R
H22G H 0.3308 0.0005 0.7136 0.085 Uiso 1 1 calc R
H22H H 0.3349 0.0479 0.6731 0.085 Uiso 1 1 calc R
C231 C -0.0551(16) 0.1945(11) 0.7412(5) 0.051(5) Uani 1 1 d .
H23A H -0.1035 0.2297 0.7248 0.077 Uiso 1 1 calc R
H23B H -0.0403 0.2173 0.7673 0.077 Uiso 1 1 calc R
H23C H -0.1008 0.1468 0.7444 0.077 Uiso 1 1 calc R
C232 C 0.1440(17) 0.2505(10) 0.7189(6) 0.051(6) Uani 1 1 d .
H23D H 0.2224 0.2397 0.7054 0.076 Uiso 1 1 calc R
H23E H 0.1607 0.2691 0.7458 0.076 Uiso 1 1 calc R
H23F H 0.0984 0.2893 0.7040 0.076 Uiso 1 1 calc R
C42 C -0.2159(18) 0.2997(13) 0.6550(8) 0.167(19) Uani 1 1 d D
H42A H -0.2166 0.3353 0.6778 0.200 Uiso 1 1 calc R
H42B H -0.2498 0.2501 0.6636 0.200 Uiso 1 1 calc R

loop_
_atom_site_aniso_label
_atom_site_aniso_U_11
_atom_site_aniso_U_22
_atom_site_aniso_U_33
_atom_site_aniso_U_23
_atom_site_aniso_U_13
_atom_site_aniso_U_12
Hf1 0.0275(3) 0.0239(3) 0.0258(3) -0.0012(3) -0.0023(4) 0.0044(4)
N3 0.036(8) 0.009(6) 0.044(8) 0.013(6) -0.015(7) -0.008(6)
N4 0.033(6) 0.026(7) 0.049(7) 0.007(6) 0.007(6) 0.007(5)
N11 0.032(8) 0.031(7) 0.020(7) -0.001(6) 0.001(6) -0.013(6)
N12 0.045(11) 0.104(15) 0.029(8) -0.002(9) -0.006(7) -0.035(10)
N13 0.036(8) 0.045(8) 0.021(7) 0.005(7) 0.007(6) -0.013(6)
N21 0.041(8) 0.033(7) 0.017(7) -0.013(6) 0.002(6) 0.006(6)
N22 0.048(9) 0.040(9) 0.021(7) 0.002(7) -0.002(7) 0.013(7)
N23 0.038(8) 0.019(7) 0.024(7) -0.004(6) -0.002(6) 0.001(6)
C23 0.043(10) 0.021(9) 0.025(9) -0.001(7) -0.010(8) 0.016(8)
C31 0.033(11) 0.044(11) 0.092(17) 0.008(11) -0.006(11) -0.004(9)
C32 0.039(12) 0.039(11) 0.21(3) 0.029(17) -0.042(17) -0.014(9)
C33 0.078(16) 0.050(14) 0.105(19) 0.023(14) -0.021(14) -0.039(13)
C43 0.131(14) 0.139(15) 0.139(15) -0.003(10) 0.005(9) -0.004(9)
C44 0.036(12) 0.044(11) 0.079(14) 0.007(10) -0.031(10) 0.011(9)
C111 0.081(16) 0.057(13) 0.037(10) 0.012(10) 0.029(10) -0.003(11)
C112 0.045(12) 0.059(13) 0.040(11) 0.010(10) -0.004(9) 0.008(10)
C121 0.111(18) 0.051(14) 0.032(11) -0.003(10) -0.003(12) -0.041(13)
C122 0.28(4) 0.045(15) 0.075(19) -0.013(14) 0.03(2) -0.04(2)
C123 0.026(11) 0.11(2) 0.068(15) 0.007(14) 0.005(10) -0.002(12)
C131 0.041(11) 0.066(14) 0.037(10) 0.011(10) 0.014(9) 0.009(10)
C132 0.024(9) 0.028(10) 0.056(12) 0.009(9) 0.018(8) 0.008(7)
C211 0.075(14) 0.028(9) 0.034(9) -0.007(8) 0.015(9) 0.003(9)
C212 0.071(14) 0.016(9) 0.060(13) 0.000(9) 0.034(11) 0.004(9)
C221 0.073(14) 0.036(11) 0.026(10) -0.004(8) -0.018(9) 0.025(10)
C222 0.100(18) 0.044(13) 0.064(15) 0.007(11) 0.019(13) -0.001(13)
C223 0.059(13) 0.052(13) 0.060(13) 0.012(11) 0.006(11) 0.037(10)
C231 0.058(11) 0.066(13) 0.030(10) -0.020(11) 0.005(8) 0.009(12)
C232 0.047(12) 0.047(12) 0.058(13) -0.017(10) -0.033(10) 0.000(9)
C42 0.24(4) 0.016(13) 0.24(4) 0.013(19) -0.12(4) -0.03(2)

loop_
_atom_type_symbol
_atom_type_description
_atom_type_scat_dispersion_real
_atom_type_scat_dispersion_imag
_atom_type_scat_source
C C 0.0033 0.0016 'International Tables Vol C Tables 4.2.6.8 and 6.1.1.4'
H H 0.0000 0.0000 'International Tables Vol C Tables 4.2.6.8 and 6.1.1.4'
N N 0.0061 0.0033 'International Tables Vol C Tables 4.2.6.8 and 6.1.1.4'
Hf Hf -0.5830 6.1852 'International Tables Vol C Tables 4.2.6.8 and 6.1.1.4'

loop_
_geom_angle_atom_site_label_1
_geom_angle_atom_site_label_2
_geom_angle_atom_site_label_3
_geom_angle
N4 Hf1 N3 92.2(5)
N4 Hf1 N23 100.2(5)
N3 Hf1 N23 104.8(5)
N4 Hf1 N11 105.3(5)
N3 Hf1 N11 100.6(5)
N23 Hf1 N11 143.0(4)
N4 Hf1 N21 158.8(5)
N3 Hf1 N21 91.4(5)
N23 Hf1 N21 58.7(4)
N11 Hf1 N21 94.5(4)
N4 Hf1 N13 93.1(5)
N3 Hf1 N13 160.0(5)
N23 Hf1 N13 93.2(4)
N11 Hf1 N13 59.4(4)
N21 Hf1 N13 90.5(5)
N4 Hf1 C22 129.4(5)
N3 Hf1 C22 98.4(5)
N23 Hf1 C22 29.4(4)
N11 Hf1 C22 120.7(5)
N21 Hf1 C22 29.4(4)
N13 Hf1 C22 93.0(5)
N4 Hf1 C12 99.3(6)
N3 Hf1 C12 130.3(5)
N23 Hf1 C12 120.0(5)
N11 Hf1 C12 29.8(5)
N21 Hf1 C12 94.2(5)
N13 Hf1 C12 29.7(4)
C22 Hf1 C12 110.0(5)
C33 N3 C31 111.8(15)
C33 N3 Hf1 124.4(12)
C31 N3 Hf1 123.7(10)
C44 N4 C42 106.2(15)
C44 N4 Hf1 124.8(11)
C42 N4 Hf1 127.0(13)
C12 N11 C11 120.0(13)
C12 N11 Hf1 96.2(10)
C11 N11 Hf1 137.7(10)
N11 C11 C111 110.5(13)
N11 C11 C112 110.9(14)
C111 C11 C112 112.4(16)
N11 C11 H11G 107.6
C111 C11 H11G 107.6
C112 C11 H11G 107.6
C12 N12 C121 122.5(17)
C12 N12 C123 120.5(17)
C121 N12 C123 116.9(16)
N13 C12 N11 113.5(14)
N13 C12 N12 123.2(15)
N11 C12 N12 123.2(15)
N13 C12 Hf1 59.7(8)
N11 C12 Hf1 54.0(8)
N12 C12 Hf1 177.1(13)
C12 N13 C13 122.7(14)
C12 N13 Hf1 90.6(10)
C13 N13 Hf1 143.7(11)
N13 C13 C131 114.9(14)
N13 C13 C132 111.0(13)
C131 C13 C132 108.4(14)
N13 C13 H13G 107.4
C131 C13 H13G 107.4
C132 C13 H13G 107.4
C22 N21 C21 126.7(14)
C22 N21 Hf1 91.3(9)
C21 N21 Hf1 141.3(10)
N21 C21 C212 111.6(13)
N21 C21 C211 111.1(12)
C212 C21 C211 110.2(14)
N21 C21 H21G 107.9
C212 C21 H21G 107.9
C211 C21 H21G 107.9
C22 N22 C221 122.4(14)
C22 N22 C223 120.3(14)
C221 N22 C223 117.3(14)
N21 C22 N23 112.7(14)
N21 C22 N22 123.7(14)
N23 C22 N22 123.5(14)
N21 C22 Hf1 59.4(8)
N23 C22 Hf1 53.4(8)
N22 C22 Hf1 176.9(11)
C22 N23 C23 120.8(12)
C22 N23 Hf1 97.2(9)
C23 N23 Hf1 136.3(9)
N23 C23 C232 111.2(13)
N23 C23 C231 109.6(12)
C232 C23 C231 110.3(14)
N23 C23 H23G 108.6
C232 C23 H23G 108.6
C231 C23 H23G 108.6
N3 C31 C32 113.1(15)
N3 C31 H31A 109.0
C32 C31 H31A 109.0
N3 C31 H31B 109.0
C32 C31 H31B 109.0
H31A C31 H31B 107.8
C31 C32 H32A 109.5
C31 C32 H32B 109.5
H32A C32 H32B 109.5
C31 C32 H32C 109.5
H32A C32 H32C 109.5
H32B C32 H32C 109.5
N3 C33 H33A 109.5
N3 C33 H33B 109.5
H33A C33 H33B 109.5
N3 C33 H33C 109.5
H33A C33 H33C 109.5
H33B C33 H33C 109.5
C42 C43 H43A 109.5
C42 C43 H43B 109.5
H43A C43 H43B 109.5
C42 C43 H43C 109.5
H43A C43 H43C 109.5
H43B C43 H43C 109.5
N4 C44 H44A 109.5
N4 C44 H44B 109.5
H44A C44 H44B 109.5
N4 C44 H44C 109.5
H44A C44 H44C 109.5
H44B C44 H44C 109.5
C11 C111 H11A 109.5
C11 C111 H11B 109.5
H11A C111 H11B 109.5
C11 C111 H11C 109.5
H11A C111 H11C 109.5
H11B C111 H11C 109.5
C11 C112 H11D 109.5
C11 C112 H11E 109.5
H11D C112 H11E 109.5
C11 C112 H11F 109.5
H11D C112 H11F 109.5
H11E C112 H11F 109.5
N12 C121 C122 107.8(17)
N12 C121 H12A 110.2
C122 C121 H12A 110.2
N12 C121 H12B 110.2
C122 C121 H12B 110.2
H12A C121 H12B 108.5
C121 C122 H12C 109.5
C121 C122 H12D 109.5
H12C C122 H12D 109.5
C121 C122 H12E 109.5
H12C C122 H12E 109.5
H12D C122 H12E 109.5
N12 C123 H12F 109.5
N12 C123 H12G 109.5
H12F C123 H12G 109.5
N12 C123 H12H 109.5
H12F C123 H12H 109.5
H12G C123 H12H 109.5
C13 C131 H13A 109.5
C13 C131 H13B 109.5
H13A C131 H13B 109.5
C13 C131 H13C 109.5
H13A C131 H13C 109.5
H13B C131 H13C 109.5
C13 C132 H13D 109.5
C13 C132 H13E 109.5
H13D C132 H13E 109.5
C13 C132 H13F 109.5
H13D C132 H13F 109.5
H13E C132 H13F 109.5
C21 C211 H21A 109.5
C21 C211 H21B 109.5
H21A C211 H21B 109.5
C21 C211 H21C 109.5
H21A C211 H21C 109.5
H21B C211 H21C 109.5
C21 C212 H21D 109.5
C21 C212 H21E 109.5
H21D C212 H21E 109.5
C21 C212 H21F 109.5
H21D C212 H21F 109.5
H21E C212 H21F 109.5
N22 C221 C222 111.9(15)
N22 C221 H22A 109.2
C222 C221 H22A 109.2
N22 C221 H22B 109.2
C222 C221 H22B 109.2
H22A C221 H22B 107.9
C221 C222 H22C 109.5
C221 C222 H22D 109.5
H22C C222 H22D 109.5
C221 C222 H22E 109.5
H22C C222 H22E 109.5
H22D C222 H22E 109.5
N22 C223 H22F 109.5
N22 C223 H22G 109.5
H22F C223 H22G 109.5
N22 C223 H22H 109.5
H22F C223 H22H 109.5
H22G C223 H22H 109.5
C23 C231 H23A 109.5
C23 C231 H23B 109.5
H23A C231 H23B 109.5
C23 C231 H23C 109.5
H23A C231 H23C 109.5
H23B C231 H23C 109.5
C23 C232 H23D 109.5
C23 C232 H23E 109.5
H23D C232 H23E 109.5
C23 C232 H23F 109.5
H23D C232 H23F 109.5
H23E C232 H23F 109.5
N4 C42 C43 103(2)
N4 C42 H42A 111.1
C43 C42 H42A 111.1
N4 C42 H42B 111.1
C43 C42 H42B 111.1
H42A C42 H42B 109.1

loop_
_geom_bond_atom_site_label_1
_geom_bond_atom_site_label_2
_geom_bond_distance
Hf1 N4 2.065(13)
Hf1 N3 2.104(13)
Hf1 N23 2.192(12)
Hf1 N11 2.212(12)
Hf1 N21 2.331(12)
Hf1 N13 2.348(12)
Hf1 C22 2.709(16)
Hf1 C12 2.719(17)
N3 C33 1.45(2)
N3 C31 1.46(2)
N4 C44 1.47(2)
N4 C42 1.469(10)
N11 C12 1.36(2)
N11 C11 1.46(2)
C11 C111 1.49(2)
C11 C112 1.54(2)
C11 H11G 1.0000
N12 C12 1.37(2)
N12 C121 1.45(2)
N12 C123 1.50(2)
C12 N13 1.35(2)
N13 C13 1.40(2)
C13 C131 1.55(2)
C13 C132 1.56(2)
C13 H13G 1.0000
N21 C22 1.328(18)
N21 C21 1.422(18)
C21 C212 1.52(2)
C21 C211 1.53(2)
C21 H21G 1.0000
N22 C22 1.401(19)
N22 C221 1.43(2)
N22 C223 1.45(2)
C22 N23 1.339(18)
N23 C23 1.476(18)
C23 C232 1.51(2)
C23 C231 1.51(2)
C23 H23G 1.0000
C31 C32 1.49(3)
C31 H31A 0.9900
C31 H31B 0.9900
C32 H32A 0.9800
C32 H32B 0.9800
C32 H32C 0.9800
C33 H33A 0.9800
C33 H33B 0.9800
C33 H33C 0.9800
C43 C42 1.524(10)
C43 H43A 0.9800
C43 H43B 0.9800
C43 H43C 0.9800
C44 H44A 0.9800
C44 H44B 0.9800
C44 H44C 0.9800
C111 H11A 0.9800
C111 H11B 0.9800
C111 H11C 0.9800
C112 H11D 0.9800
C112 H11E 0.9800
C112 H11F 0.9800
C121 C122 1.52(3)
C121 H12A 0.9900
C121 H12B 0.9900
C122 H12C 0.9800
C122 H12D 0.9800
C122 H12E 0.9800
C123 H12F 0.9800
C123 H12G 0.9800
C123 H12H 0.9800
C131 H13A 0.9800
C131 H13B 0.9800
C131 H13C 0.9800
C132 H13D 0.9800
C132 H13E 0.9800
C132 H13F 0.9800
C211 H21A 0.9800
C211 H21B 0.9800
C211 H21C 0.9800
C212 H21D 0.9800
C212 H21E 0.9800
C212 H21F 0.9800
C221 C222 1.50(2)
C221 H22A 0.9900
C221 H22B 0.9900
C222 H22C 0.9800
C222 H22D 0.9800
C222 H22E 0.9800
C223 H22F 0.9800
C223 H22G 0.9800
C223 H22H 0.9800
C231 H23A 0.9800
C231 H23B 0.9800
C231 H23C 0.9800
C232 H23D 0.9800
C232 H23E 0.9800
C232 H23F 0.9800
C42 H42A 0.9900
C42 H42B 0.9900

loop_
_geom_torsion_atom_site_label_1
_geom_torsion_atom_site_label_2
_geom_torsion_atom_site_label_3
_geom_torsion_atom_site_label_4
_geom_torsion
N4 Hf1 N3 C33 -44.5(15)
N23 Hf1 N3 C33 -145.7(15)
N11 Hf1 N3 C33 61.5(16)
N21 Hf1 N3 C33 156.4(15)
N13 Hf1 N3 C33 61(2)
C22 Hf1 N3 C33 -175.0(15)
C12 Hf1 N3 C33 59.7(17)
N4 Hf1 N3 C31 139.7(14)
N23 Hf1 N3 C31 38.6(15)
N11 Hf1 N3 C31 -114.2(14)
N21 Hf1 N3 C31 -19.3(14)
N13 Hf1 N3 C31 -114.8(17)
C22 Hf1 N3 C31 9.3(14)
C12 Hf1 N3 C31 -116.1(14)
N3 Hf1 N4 C44 -20.1(14)
N23 Hf1 N4 C44 85.4(14)
N11 Hf1 N4 C44 -121.7(14)
N21 Hf1 N4 C44 80(2)
N13 Hf1 N4 C44 179.2(14)
C22 Hf1 N4 C44 82.7(15)
C12 Hf1 N4 C44 -151.6(14)
N3 Hf1 N4 C42 177.7(18)
N23 Hf1 N4 C42 -76.8(18)
N11 Hf1 N4 C42 76.0(18)
N21 Hf1 N4 C42 -83(2)
N13 Hf1 N4 C42 16.9(18)
C22 Hf1 N4 C42 -79.6(19)
C12 Hf1 N4 C42 46.2(18)
N4 Hf1 N11 C12 -81.9(10)
N3 Hf1 N11 C12 -177.2(10)
N23 Hf1 N11 C12 50.0(13)
N21 Hf1 N11 C12 90.6(10)
N13 Hf1 N11 C12 2.6(9)
C22 Hf1 N11 C12 76.4(11)
N4 Hf1 N11 C11 68.4(16)
N3 Hf1 N11 C11 -26.9(16)
N23 Hf1 N11 C11 -159.8(13)
N21 Hf1 N11 C11 -119.2(15)
N13 Hf1 N11 C11 152.8(17)
C22 Hf1 N11 C11 -133.4(15)
C12 Hf1 N11 C11 150(2)
C12 N11 C11 C111 -147.3(16)
Hf1 N11 C11 C111 67(2)
C12 N11 C11 C112 87.3(18)
Hf1 N11 C11 C112 -58(2)
C11 N11 C12 N13 -161.6(14)
Hf1 N11 C12 N13 -4.3(15)
C11 N11 C12 N12 22(3)
Hf1 N11 C12 N12 179.0(16)
C11 N11 C12 Hf1 -157.3(16)
C121 N12 C12 N13 -129.7(19)
C123 N12 C12 N13 54(3)
C121 N12 C12 N11 47(3)
C123 N12 C12 N11 -129.6(19)
C121 N12 C12 Hf1 63(28)
C123 N12 C12 Hf1 -113(27)
N4 Hf1 C12 N13 -79.9(10)
N3 Hf1 C12 N13 179.1(9)
N23 Hf1 C12 N13 27.7(12)
N11 Hf1 C12 N13 175.4(16)
N21 Hf1 C12 N13 83.7(10)
C22 Hf1 C12 N13 58.3(11)
N4 Hf1 C12 N11 104.7(10)
N3 Hf1 C12 N11 3.7(12)
N23 Hf1 C12 N11 -147.8(9)
N21 Hf1 C12 N11 -91.8(10)
N13 Hf1 C12 N11 -175.4(16)
C22 Hf1 C12 N11 -117.2(10)
N4 Hf1 C12 N12 88(27)
N3 Hf1 C12 N12 -13(27)
N23 Hf1 C12 N12 -165(27)
N11 Hf1 C12 N12 -17(27)
N21 Hf1 C12 N12 -109(27)
N13 Hf1 C12 N12 168(28)
C22 Hf1 C12 N12 -134(27)
N11 C12 N13 C13 -160.6(14)
N12 C12 N13 C13 16(3)
Hf1 C12 N13 C13 -164.7(17)
N11 C12 N13 Hf1 4.0(14)
N12 C12 N13 Hf1 -179.3(17)
N4 Hf1 N13 C12 103.4(10)
N3 Hf1 N13 C12 -2(2)
N23 Hf1 N13 C12 -156.3(10)
N11 Hf1 N13 C12 -2.6(9)
N21 Hf1 N13 C12 -97.6(10)
C22 Hf1 N13 C12 -126.8(10)
N4 Hf1 N13 C13 -98.8(18)
N3 Hf1 N13 C13 155.9(16)
N23 Hf1 N13 C13 1.6(18)
N11 Hf1 N13 C13 155(2)
N21 Hf1 N13 C13 60.3(18)
C22 Hf1 N13 C13 31.0(18)
C12 Hf1 N13 C13 158(2)
C12 N13 C13 C131 -112.9(18)
Hf1 N13 C13 C131 94(2)
C12 N13 C13 C132 123.7(17)
Hf1 N13 C13 C132 -30(2)
N4 Hf1 N21 C22 4.9(19)
N3 Hf1 N21 C22 104.7(10)
N23 Hf1 N21 C22 -1.8(9)
N11 Hf1 N21 C22 -154.5(9)
N13 Hf1 N21 C22 -95.2(10)
C12 Hf1 N21 C22 -124.7(10)
N4 Hf1 N21 C21 174.2(15)
N3 Hf1 N21 C21 -86.1(16)
N23 Hf1 N21 C21 167.4(17)
N11 Hf1 N21 C21 14.7(16)
N13 Hf1 N21 C21 74.0(16)
C22 Hf1 N21 C21 169(2)
C12 Hf1 N21 C21 44.6(16)
C22 N21 C21 C212 -111.5(18)
Hf1 N21 C21 C212 82.0(19)
C22 N21 C21 C211 125.1(17)
Hf1 N21 C21 C211 -41(2)
C21 N21 C22 N23 -168.9(13)
Hf1 N21 C22 N23 2.7(13)
C21 N21 C22 N22 8(3)
Hf1 N21 C22 N22 179.3(14)
C21 N21 C22 Hf1 -171.6(17)
C221 N22 C22 N21 -130.4(17)
C223 N22 C22 N21 52(2)
C221 N22 C22 N23 46(2)
C223 N22 C22 N23 -132.1(17)
C221 N22 C22 Hf1 38(22)
C223 N22 C22 Hf1 -139(21)
N4 Hf1 C22 N21 -177.7(9)
N3 Hf1 C22 N21 -77.8(10)
N23 Hf1 C22 N21 176.8(15)
N11 Hf1 C22 N21 29.9(11)
N13 Hf1 C22 N21 85.8(10)
C12 Hf1 C22 N21 60.8(10)
N4 Hf1 C22 N23 5.5(12)
N3 Hf1 C22 N23 105.4(9)
N11 Hf1 C22 N23 -146.9(9)
N21 Hf1 C22 N23 -176.8(15)
N13 Hf1 C22 N23 -91.1(9)
C12 Hf1 C22 N23 -116.0(9)
N4 Hf1 C22 N22 13(21)
N3 Hf1 C22 N22 113(21)
N23 Hf1 C22 N22 8(21)
N11 Hf1 C22 N22 -139(21)
N21 Hf1 C22 N22 -169(22)
N13 Hf1 C22 N22 -83(21)
C12 Hf1 C22 N22 -108(21)
N21 C22 N23 C23 -160.5(14)
N22 C22 N23 C23 23(2)
Hf1 C22 N23 C23 -157.6(15)
N21 C22 N23 Hf1 -2.9(14)
N22 C22 N23 Hf1 -179.5(13)
N4 Hf1 N23 C22 -175.7(9)
N3 Hf1 N23 C22 -80.6(10)
N11 Hf1 N23 C22 51.1(12)
N21 Hf1 N23 C22 1.8(9)
N13 Hf1 N23 C22 90.5(9)
C12 Hf1 N23 C22 77.2(10)
N4 Hf1 N23 C23 -24.0(15)
N3 Hf1 N23 C23 71.1(15)
N11 Hf1 N23 C23 -157.2(13)
N21 Hf1 N23 C23 153.5(16)
N13 Hf1 N23 C23 -117.8(14)
C22 Hf1 N23 C23 151.7(19)
C12 Hf1 N23 C23 -131.1(14)
C22 N23 C23 C232 103.9(16)
Hf1 N23 C23 C232 -42.9(19)
C22 N23 C23 C231 -133.9(15)
Hf1 N23 C23 C231 79.3(18)
C33 N3 C31 C32 59(2)
Hf1 N3 C31 C32 -124.8(17)
C12 N12 C121 C122 121(2)
C123 N12 C121 C122 -63(3)
C22 N22 C221 C222 115.1(18)
C223 N22 C221 C222 -67(2)
C44 N4 C42 C43 90(2)
Hf1 N4 C42 C43 -105.5(19)
